data_4135267
loop_
_publ_author_name
'Tan, Yan Bing'
'Okayasu, Yoshinori'
'Katao, Shohei'
'Nishikawa, Yoshiko'
'Asanoma, Fumio'
'Yamada, Mihoko'
'Yuasa, Junpei'
'Kawai, Tsuyoshi'

_publ_section_title
;
 Visible Circularly Polarized Luminescence of Octanuclear Circular Eu(III)
 Helicate.
;
_journal_name_full 'Journal of the American Chemical Society'
_journal_paper_doi 10.1021/jacs.0c08229
_journal_year 2020
_chemical_absolute_configuration 'CHOOSE rm ad rmad syn or unk'
_chemical_formula_moiety 'C356 H204 Eu8 F168 N24 O64'
_chemical_formula_sum 'C356 H204 Eu8 F168 N24 O64'
_chemical_formula_weight 10249.06
_space_group_crystal_system tetragonal
_space_group_IT_number 79
_space_group_name_Hall 'I 4'
_space_group_name_H-M_alt 'I 4'
_atom_sites_solution_hydrogens geom
_atom_sites_solution_primary direct
_atom_sites_solution_secondary difmap
_cell_angle_alpha 90.0000
_cell_angle_beta 90.0000
_cell_angle_gamma 90.0000
_cell_formula_units_Z 2
_cell_length_a 30.7047(18)
_cell_length_b 30.7047(18)
_cell_length_c 23.1299(7)
_cell_measurement_reflns_used 76263
_cell_measurement_temperature 123
_cell_measurement_theta_max 25.33
_cell_measurement_theta_min 1.73
_cell_volume 21806.4(19)
_computing_cell_refinement 'RAPID AUTO'
_computing_data_collection 'RAPID AUTO (Rigaku, ????)'
_computing_data_reduction 'RAPID AUTO'
_computing_molecular_graphics 'CrystalStructure 4.3'
_computing_publication_material 'CrystalStructure 4.3 (Rigaku, 2018)'
_computing_structure_refinement 'SHELXL Version 2018/3 (Sheldrick, 2008)'
_computing_structure_solution 'SHELXT Version 2018/2 (Sheldrick, 2014)'
_diffrn_ambient_temperature 123
_diffrn_detector_area_resol_mean 10.000
_diffrn_measured_fraction_theta_full 0.999
_diffrn_measured_fraction_theta_max 0.998
_diffrn_measurement_device_type 'Rigaku R-AXIS RAPID'
_diffrn_measurement_method \w
_diffrn_radiation_type 'Mo K\a'
_diffrn_radiation_wavelength 0.71075
_diffrn_reflns_av_R_equivalents 0.1437
_diffrn_reflns_av_unetI/netI 0.0838
_diffrn_reflns_Laue_measured_fraction_full 0.999
_diffrn_reflns_Laue_measured_fraction_max 0.998
_diffrn_reflns_limit_h_max 36
_diffrn_reflns_limit_h_min -36
_diffrn_reflns_limit_k_max 36
_diffrn_reflns_limit_k_min -36
_diffrn_reflns_limit_l_max 27
_diffrn_reflns_limit_l_min -27
_diffrn_reflns_number 146111
_diffrn_reflns_point_group_measured_fraction_full 0.999
_diffrn_reflns_point_group_measured_fraction_max 0.998
_diffrn_reflns_theta_full 25.242
_diffrn_reflns_theta_max 25.348
_diffrn_reflns_theta_min 2.549
_diffrn_standards_number 0
_exptl_absorpt_coefficient_mu 1.269
_exptl_absorpt_correction_T_max 0.939
_exptl_absorpt_correction_T_min 0.228
_exptl_absorpt_correction_type multi-scan
_exptl_absorpt_process_details 'ABSCOR (Rigaku, 1995)'
_exptl_crystal_colour colorless
_exptl_crystal_density_diffrn 1.561
_exptl_crystal_density_method 'not measured'
_exptl_crystal_description prism
_exptl_crystal_F_000 10072.00
_exptl_crystal_size_max 0.240
_exptl_crystal_size_mid 0.050
_exptl_crystal_size_min 0.050
_refine_diff_density_max 1.04
_refine_diff_density_min -1.35
_refine_ls_abs_structure_details
;
 Flack x determined using 4466 quotients [(I+)-(I-)]/[(I+)+(I-)]
 (Parsons, Flack and Wagner, Acta Cryst. B69 (2013) 249-259).
;
_refine_ls_abs_structure_Flack 0.079(5)
_refine_ls_extinction_method none
_refine_ls_goodness_of_fit_ref 1.033
_refine_ls_hydrogen_treatment constr
_refine_ls_number_parameters 1339
_refine_ls_number_reflns 19929
_refine_ls_number_restraints 27
_refine_ls_R_factor_all 0.1044
_refine_ls_R_factor_gt 0.0670
_refine_ls_shift/su_max 0.014
_refine_ls_structure_factor_coef Fsqd
_refine_ls_weighting_details 'w = 1/[\s^2^(Fo^2^)+(0.0848P)^2^] where P=(Fo^2^+2Fc^2^)/3'
_refine_ls_weighting_scheme calc
_refine_ls_wR_factor_gt 0.1502
_refine_ls_wR_factor_ref 0.1673
_reflns_Friedel_coverage 0.946
_reflns_Friedel_fraction_full 0.999
_reflns_Friedel_fraction_max 0.997
_reflns_number_gt 13089
_reflns_number_total 19929
_reflns_threshold_expression F^2^>2.0\s(F^2^)
_cod_data_source_file ja0c08229_si_002.cif
_cod_data_source_block expt233_2
_cod_original_cell_volume 21806.5(19)
_cod_database_code 4135267

loop_
_space_group_symop_id
_space_group_symop_operation_xyz
1 +X,+Y,+Z
2 -X,-Y,+Z
3 -Y,+X,+Z
4 +Y,-X,+Z
5 1/2+X,1/2+Y,1/2+Z
6 1/2-X,1/2-Y,1/2+Z
7 1/2-Y,1/2+X,1/2+Z
8 1/2+Y,1/2-X,1/2+Z

loop_
_atom_site_label
_atom_site_type_symbol
_atom_site_fract_x
_atom_site_fract_y
_atom_site_fract_z
_atom_site_U_iso_or_equiv
_atom_site_adp_type
_atom_site_occupancy
_atom_site_site_symmetry_order
_atom_site_calc_flag
_atom_site_refinement_flags_posn
_atom_site_refinement_flags_adp
_atom_site_refinement_flags_occupancy
_atom_site_disorder_assembly
_atom_site_disorder_group
Eu1 Eu 0.67325(2) 0.32718(2) 0.71335(3) 0.0590(2) Uani 1 1 d . . . . .
Eu2 Eu 0.50310(2) 0.25540(3) 0.36215(4) 0.0624(2) Uani 1 1 d . . . . .
F1 F 0.6615(5) 0.1508(4) 0.7506(5) 0.112(4) Uani 1 1 d . . . . .
F2 F 0.5949(4) 0.1377(4) 0.7313(6) 0.124(4) Uani 1 1 d . . . . .
F3 F 0.6161(4) 0.2037(4) 0.7367(6) 0.125(4) Uani 1 1 d . . . . .
F4 F 0.6411(4) 0.1205(4) 0.6406(5) 0.113(4) Uani 1 1 d . . . . .
F5 F 0.6019(4) 0.1769(4) 0.6286(6) 0.116(4) Uani 1 1 d . . . . .
F6 F 0.7113(3) 0.1748(3) 0.6630(5) 0.089(3) Uani 1 1 d . . . . .
F7 F 0.6814(4) 0.1717(3) 0.5772(4) 0.097(3) Uani 1 1 d . . . . .
F8 F 0.5922(3) 0.2676(3) 0.1792(4) 0.090(3) Uani 1 1 d . . . . .
F9 F 0.6301(3) 0.3241(3) 0.1998(4) 0.087(3) Uani 1 1 d . . . . .
F10 F 0.5204(4) 0.3121(4) 0.1751(5) 0.109(4) Uani 1 1 d . . . . .
F11 F 0.5478(4) 0.3660(4) 0.2168(5) 0.110(3) Uani 1 1 d . . . . .
F12 F 0.5984(5) 0.3830(5) 0.1254(6) 0.142(5) Uani 1 1 d . . . . .
F13 F 0.5329(4) 0.3723(4) 0.1004(5) 0.116(4) Uani 1 1 d . . . . .
F14 F 0.5801(4) 0.3232(4) 0.0858(4) 0.110(4) Uani 1 1 d . . . . .
F15 F 0.8507(4) 0.3957(5) 0.5020(6) 0.142(5) Uani 1 1 d . . . . .
F16 F 0.8723(5) 0.4560(5) 0.4665(7) 0.139(5) Uani 1 1 d . . . . .
F17 F 0.8574(5) 0.3576(6) 0.3968(11) 0.197(9) Uani 1 1 d . . . . .
F18 F 0.8867(6) 0.4157(7) 0.3688(9) 0.182(8) Uani 1 1 d . . . . .
F19 F 0.9191(7) 0.3456(8) 0.4672(17) 0.278(17) Uani 1 1 d . . . . .
F20 F 0.9454(5) 0.4062(7) 0.4583(11) 0.198(9) Uani 1 1 d . . . . .
F21 F 0.9485(6) 0.3572(8) 0.3906(11) 0.220(11) Uani 1 1 d . . . . .
F22 F 0.5290(5) 0.3433(5) 0.9347(7) 0.141(5) Uiso 1 1 d D . . . .
F23 F 0.5890(6) 0.3715(6) 0.9681(9) 0.178(6) Uiso 1 1 d D . . . .
F24 F 0.5759(4) 0.3682(4) 0.8655(6) 0.116(3) Uiso 1 1 d D . . . .
F25 F 0.5828(5) 0.2925(5) 0.9697(7) 0.148(5) Uiso 1 1 d D . . . .
F26 F 0.6367(4) 0.3238(4) 0.9083(6) 0.117(4) Uiso 1 1 d D . . . .
F27 F 0.5408(4) 0.2699(4) 0.8735(5) 0.109(3) Uiso 1 1 d D . . . .
F28 F 0.6075(4) 0.2434(4) 0.8805(5) 0.110(4) Uiso 1 1 d D . . . .
F29 F 0.6366(4) 0.1677(5) 0.4757(6) 0.142(6) Uani 1 1 d . . . . .
F30 F 0.6220(4) 0.1566(4) 0.3859(5) 0.107(4) Uani 1 1 d . . . . .
F31 F 0.5793(9) 0.1161(6) 0.5106(10) 0.222(11) Uani 1 1 d . . . . .
F32 F 0.5499(6) 0.1066(5) 0.4269(9) 0.170(7) Uani 1 1 d . . . . .
F33 F 0.6201(7) 0.0678(6) 0.3852(9) 0.190(8) Uani 1 1 d . . . . .
F34 F 0.6586(9) 0.0853(8) 0.4560(15) 0.272(19) Uani 1 1 d . . . . .
F35 F 0.6052(8) 0.0431(6) 0.4639(10) 0.198(8) Uani 1 1 d . . . . .
F36 F 0.2927(3) 0.1706(3) 0.6666(4) 0.091(3) Uani 1 1 d . . . . .
F37 F 0.3378(3) 0.1603(3) 0.5955(4) 0.080(3) Uani 1 1 d . . . . .
F38 F 0.2433(4) 0.2202(4) 0.6073(5) 0.118(4) Uani 1 1 d . . . . .
F39 F 0.2920(4) 0.2324(4) 0.5415(5) 0.118(4) Uani 1 1 d . . . . .
F40 F 0.2495(5) 0.1337(5) 0.5728(5) 0.149(6) Uani 1 1 d . . . . .
F41 F 0.2855(5) 0.1556(5) 0.5022(6) 0.131(4) Uani 1 1 d . . . . .
F42 F 0.2236(4) 0.1799(4) 0.5119(5) 0.114(4) Uani 1 1 d . . . . .
O1 O 0.7802(4) 0.3161(5) 0.8555(7) 0.106(4) Uani 1 1 d . . . . .
O2 O 0.6017(6) 0.4493(6) 0.7843(12) 0.162(8) Uani 1 1 d . . . . .
O3 O 0.6770(4) 0.2541(3) 0.6815(5) 0.065(3) Uani 1 1 d . . . . .
O4 O 0.6704(3) 0.3307(3) 0.6117(4) 0.058(2) Uani 1 1 d . . . . .
O5 O 0.5695(3) 0.2909(4) 0.3937(4) 0.069(3) Uani 1 1 d . . . . .
O6 O 0.5503(4) 0.2720(3) 0.2803(4) 0.069(3) Uani 1 1 d . . . . .
O7 O 0.7192(3) 0.4318(3) 0.3881(4) 0.061(2) Uani 1 1 d . . . . .
O8 O 0.8054(3) 0.4571(3) 0.3947(4) 0.066(3) Uani 1 1 d . . . . .
O9 O 0.6314(4) 0.3012(3) 0.7931(4) 0.062(3) Uani 1 1 d . . . . .
O10 O 0.5995(4) 0.3057(4) 0.6800(4) 0.067(3) Uani 1 1 d . . . . .
O11 O 0.5020(3) 0.2576(3) 0.4650(4) 0.059(2) Uani 1 1 d . . . . .
O12 O 0.5516(3) 0.2003(4) 0.3930(5) 0.072(3) Uani 1 1 d . . . . .
O13 O 0.3964(3) 0.2934(3) 0.6879(4) 0.060(3) Uani 1 1 d . . . . .
O14 O 0.3162(3) 0.2540(4) 0.6755(4) 0.068(3) Uani 1 1 d . . . . .
O15 O 0.4629(5) 0.3953(5) 0.2957(9) 0.133(6) Uani 1 1 d . . . . .
O16 O 0.4446(3) 0.1753(4) 0.2128(6) 0.083(3) Uani 1 1 d . . . . .
N1 N 0.7289(4) 0.3010(5) 0.7886(5) 0.072(4) Uani 1 1 d . . . . .
N2 N 0.6889(4) 0.3753(4) 0.8030(5) 0.062(3) Uani 1 1 d . . . . .
N3 N 0.6179(5) 0.3926(6) 0.7323(8) 0.089(5) Uani 1 1 d . . . . .
N4 N 0.4970(5) 0.3404(5) 0.3444(6) 0.074(4) Uani 1 1 d . . . . .
N5 N 0.4592(4) 0.2815(5) 0.2735(5) 0.070(4) Uani 1 1 d . . . . .
N6 N 0.4871(4) 0.1980(4) 0.2848(6) 0.071(3) Uani 1 1 d . . . . .
C1 C 0.7577(7) 0.1799(6) 0.8000(8) 0.095(6) Uani 1 1 d . . . . .
H1A H 0.785470 0.181274 0.820763 0.114 Uiso 1 1 calc R U . . .
H1B H 0.763287 0.176118 0.758529 0.114 Uiso 1 1 calc R U . . .
H1C H 0.740650 0.155125 0.814273 0.114 Uiso 1 1 calc R U . . .
C2 C 0.7314(6) 0.2235(6) 0.8101(8) 0.084(5) Uani 1 1 d . . . . .
H2 H 0.704608 0.222531 0.785530 0.101 Uiso 1 1 calc R U . . .
C3 C 0.7173(7) 0.2276(6) 0.8722(7) 0.091(6) Uani 1 1 d . . . . .
H3A H 0.742372 0.222651 0.897623 0.110 Uiso 1 1 calc R U . . .
H3B H 0.694710 0.205952 0.880521 0.110 Uiso 1 1 calc R U . . .
H3C H 0.705667 0.256894 0.879007 0.110 Uiso 1 1 calc R U . . .
C4 C 0.7579(5) 0.2607(5) 0.7911(7) 0.071(4) Uani 1 1 d . . . . .
H4 H 0.769238 0.254535 0.751378 0.086 Uiso 1 1 calc R U . . .
C5 C 0.7950(7) 0.2764(7) 0.8284(12) 0.112(8) Uani 1 1 d . . . . .
H5A H 0.802411 0.254329 0.857991 0.134 Uiso 1 1 calc R U . . .
H5B H 0.821167 0.282064 0.804504 0.134 Uiso 1 1 calc R U . . .
C6 C 0.7427(6) 0.3264(6) 0.8257(7) 0.071(4) Uani 1 1 d . . . . .
C7 C 0.7223(6) 0.3670(7) 0.8385(6) 0.077(5) Uani 1 1 d . . . . .
C8 C 0.7335(8) 0.3976(8) 0.8812(8) 0.105(7) Uani 1 1 d . . . . .
H8 H 0.758900 0.392599 0.903843 0.126 Uiso 1 1 calc R U . . .
C9 C 0.7097(9) 0.4336(8) 0.8913(8) 0.109(8) Uani 1 1 d . . . . .
H9 H 0.715475 0.452290 0.923116 0.130 Uiso 1 1 calc R U . . .
C10 C 0.6774(7) 0.4415(7) 0.8537(10) 0.102(7) Uani 1 1 d . . . . .
H10 H 0.661853 0.468140 0.857182 0.123 Uiso 1 1 calc R U . . .
C11 C 0.6656(7) 0.4135(6) 0.8107(8) 0.079(5) Uani 1 1 d . . . . .
C12 C 0.6280(6) 0.4159(6) 0.7728(11) 0.086(6) Uani 1 1 d . . . . .
C13 C 0.5650(9) 0.4429(8) 0.7527(15) 0.149(12) Uani 1 1 d . . . . .
H13A H 0.555606 0.470206 0.733655 0.178 Uiso 1 1 calc R U . . .
H13B H 0.540948 0.432011 0.777314 0.178 Uiso 1 1 calc R U . . .
C14 C 0.5783(7) 0.4090(9) 0.7083(12) 0.127(9) Uani 1 1 d . . . . .
H14 H 0.556228 0.385042 0.708826 0.152 Uiso 1 1 calc R U . . .
C15A C 0.6181(12) 0.4575(13) 0.643(2) 0.087(16) Uiso 0.45(5) 1 d D . P A 1
C17A C 0.5904(12) 0.3914(11) 0.6103(15) 0.070(14) Uiso 0.45(5) 1 d D . P A 1
C15B C 0.6187(15) 0.4256(19) 0.610(2) 0.15(2) Uiso 0.55(5) 1 d D . P A 2
C17B C 0.554(3) 0.407(3) 0.599(3) 0.24(4) Uiso 0.55(5) 1 d D . P A 2
C16 C 0.5793(11) 0.4276(10) 0.6505(15) 0.168(11) Uiso 1 1 d D . . . .
C18 C 0.6279(6) 0.1657(6) 0.7156(12) 0.092(5) Uani 1 1 d . . . . .
C19 C 0.6369(7) 0.1629(5) 0.6570(10) 0.089(6) Uani 1 1 d . . . . .
C20 C 0.6761(6) 0.1887(5) 0.6329(8) 0.073(5) Uani 1 1 d . . . . .
C21 C 0.6725(6) 0.2364(5) 0.6343(7) 0.067(4) Uani 1 1 d . . . . .
C22 C 0.6651(4) 0.2574(4) 0.5777(6) 0.056(3) Uani 1 1 d . . . . .
H22 H 0.659519 0.239707 0.544846 0.067 Uiso 1 1 calc R U . . .
C23 C 0.6660(5) 0.3027(5) 0.5714(6) 0.061(4) Uani 1 1 d . . . . .
C24 C 0.6656(5) 0.3224(5) 0.5116(6) 0.060(4) Uani 1 1 d . . . . .
C25 C 0.6348(5) 0.3052(5) 0.4710(6) 0.061(4) Uani 1 1 d . . . . .
H25 H 0.615529 0.282113 0.480694 0.073 Uiso 1 1 calc R U . . .
C26 C 0.6349(5) 0.3251(5) 0.4147(6) 0.062(4) Uani 1 1 d . . . . .
C27 C 0.6671(5) 0.3575(5) 0.4031(6) 0.058(4) Uani 1 1 d . . . . .
H27 H 0.667075 0.370641 0.365879 0.070 Uiso 1 1 calc R U . . .
C28 C 0.6970(5) 0.3706(4) 0.4409(6) 0.056(4) Uani 1 1 d . . . . .
C29 C 0.6947(5) 0.3521(4) 0.4956(6) 0.057(4) Uani 1 1 d . . . . .
H29 H 0.715437 0.361252 0.523572 0.068 Uiso 1 1 calc R U . . .
C30 C 0.6012(5) 0.3106(6) 0.3728(8) 0.077(5) Uani 1 1 d . . . . .
C31 C 0.6072(5) 0.3155(5) 0.3134(7) 0.064(4) Uani 1 1 d . . . . .
H31 H 0.629669 0.334291 0.300259 0.077 Uiso 1 1 calc R U . . .
C32 C 0.5834(5) 0.2956(6) 0.2753(7) 0.063(4) Uani 1 1 d . . . . .
C33 C 0.5908(5) 0.3038(5) 0.2091(8) 0.071(4) Uani 1 1 d . . . . .
C34 C 0.5569(6) 0.3314(6) 0.1800(8) 0.076(5) Uani 1 1 d . . . . .
C35 C 0.5685(7) 0.3527(7) 0.1212(9) 0.090(6) Uani 1 1 d . . . . .
C36 C 0.7305(5) 0.4042(5) 0.4235(6) 0.064(4) Uani 1 1 d . . . . .
C37 C 0.7738(5) 0.4007(5) 0.4463(7) 0.067(4) Uani 1 1 d . . . . .
H37 H 0.779959 0.378475 0.473713 0.081 Uiso 1 1 calc R U . . .
C38 C 0.8061(5) 0.4278(5) 0.4301(6) 0.062(4) Uani 1 1 d . . . . .
C39 C 0.8515(8) 0.4175(6) 0.4505(10) 0.098(6) Uani 1 1 d . . . . .
C40 C 0.8800(8) 0.3931(10) 0.4098(13) 0.117(8) Uani 1 1 d . . . . .
C41 C 0.9237(10) 0.3768(14) 0.433(2) 0.171(15) Uani 1 1 d . . . . .
C42 C 0.5705(10) 0.3534(12) 0.9198(12) 0.43(5) Uiso 1 1 d D . . . .
C43 C 0.5938(8) 0.3110(8) 0.9119(10) 0.140(9) Uiso 1 1 d D . . . .
C44 C 0.5836(5) 0.2791(5) 0.8644(8) 0.082(4) Uiso 1 1 d D . . . .
C45 C 0.5921(6) 0.2918(5) 0.8025(6) 0.066(4) Uani 1 1 d D . . . .
C46 C 0.5576(5) 0.2886(5) 0.7621(7) 0.067(4) Uani 1 1 d . . . . .
H46 H 0.528594 0.284185 0.775328 0.080 Uiso 1 1 calc R U . . .
C47 C 0.5659(4) 0.2919(4) 0.7040(7) 0.060(4) Uani 1 1 d . . . . .
C48 C 0.5298(5) 0.2782(4) 0.6607(6) 0.051(3) Uani 1 1 d . . . . .
C49 C 0.5437(5) 0.2664(4) 0.6051(7) 0.059(4) Uani 1 1 d . . . . .
H49 H 0.573671 0.267263 0.595165 0.071 Uiso 1 1 calc R U . . .
C50 C 0.5131(6) 0.2535(5) 0.5655(7) 0.066(4) Uani 1 1 d . . . . .
C51 C 0.4705(5) 0.2540(4) 0.5789(5) 0.057(4) Uani 1 1 d . . . . .
H51 H 0.450012 0.245845 0.549997 0.068 Uiso 1 1 calc R U . . .
C52 C 0.4547(5) 0.2662(5) 0.6343(7) 0.064(4) Uani 1 1 d . . . . .
C53 C 0.4875(6) 0.2785(5) 0.6757(6) 0.065(4) Uani 1 1 d . . . . .
H53 H 0.479275 0.286930 0.713679 0.078 Uiso 1 1 calc R U . . .
C54 C 0.5249(5) 0.2413(5) 0.5042(6) 0.055(3) Uani 1 1 d . . . . .
C55 C 0.5583(5) 0.2137(5) 0.4946(7) 0.067(4) Uani 1 1 d . . . . .
H55 H 0.576463 0.206996 0.526660 0.081 Uiso 1 1 calc R U . . .
C56 C 0.5693(6) 0.1932(5) 0.4400(8) 0.073(5) Uani 1 1 d . . . . .
C57 C 0.6045(8) 0.1594(6) 0.4406(9) 0.087(6) Uani 1 1 d . . . . .
C58 C 0.5897(10) 0.1179(12) 0.4490(16) 0.154(13) Uani 1 1 d . . . . .
C59 C 0.6228(17) 0.0783(9) 0.4392(13) 0.156(15) Uani 1 1 d . . . . .
C60 C 0.4088(5) 0.2655(5) 0.6512(6) 0.065(4) Uani 1 1 d . . . . .
C61 C 0.3810(5) 0.2345(5) 0.6262(7) 0.066(4) Uani 1 1 d . . . . .
H61 H 0.392562 0.216188 0.596865 0.079 Uiso 1 1 calc R U . . .
C62 C 0.3378(5) 0.2287(6) 0.6416(6) 0.062(4) Uani 1 1 d . . . . .
C63 C 0.3138(5) 0.1901(5) 0.6215(7) 0.064(4) Uani 1 1 d . . . . .
C64 C 0.2762(6) 0.2022(6) 0.5781(9) 0.080(5) Uani 1 1 d . . . . .
C65 C 0.2548(7) 0.1697(9) 0.5458(10) 0.105(7) Uani 1 1 d . . . . .
C66A C 0.4479(11) 0.3866(15) 0.4469(19) 0.092(16) Uiso 0.46(4) 1 d D . P B 1
C68A C 0.5193(14) 0.3607(13) 0.4703(19) 0.096(16) Uiso 0.46(4) 1 d D . P B 1
C66B C 0.4774(18) 0.3569(15) 0.470(2) 0.15(2) Uiso 0.54(4) 1 d D . P B 2
C68B C 0.5296(16) 0.4041(18) 0.479(2) 0.15(2) Uiso 0.54(4) 1 d D . P B 2
C67 C 0.4961(10) 0.3925(11) 0.4310(12) 0.175(12) Uiso 1 1 d D . . . .
C69 C 0.5149(7) 0.3811(8) 0.3731(11) 0.108(7) Uani 1 1 d D . . . .
C70 C 0.4964(10) 0.4149(12) 0.341(2) 0.199(18) Uani 1 1 d . . . . .
H70A H 0.519505 0.431064 0.319989 0.239 Uiso 1 1 calc R U . . .
H70B H 0.481209 0.435491 0.366799 0.239 Uiso 1 1 calc R U . . .
C71 C 0.4706(7) 0.3529(7) 0.3075(10) 0.092(6) Uani 1 1 d . . . . .
C72 C 0.4469(6) 0.3218(8) 0.2666(8) 0.085(5) Uani 1 1 d . . . . .
C73 C 0.4196(5) 0.3365(8) 0.2187(12) 0.110(8) Uani 1 1 d . . . . .
H73 H 0.414306 0.366190 0.209554 0.132 Uiso 1 1 calc R U . . .
C74 C 0.4031(6) 0.3036(7) 0.1898(8) 0.081(5) Uani 1 1 d . . . . .
H74 H 0.379204 0.309942 0.165189 0.097 Uiso 1 1 calc R U . . .
C75 C 0.4168(5) 0.2613(8) 0.1914(8) 0.087(6) Uani 1 1 d . . . . .
H75 H 0.408811 0.241062 0.162191 0.104 Uiso 1 1 calc R U . . .
C76 C 0.4419(5) 0.2498(7) 0.2361(7) 0.078(5) Uani 1 1 d . . . . .
C77 C 0.4607(6) 0.2069(6) 0.2466(7) 0.073(4) Uani 1 1 d . . . . .
C78 C 0.4627(6) 0.1384(8) 0.2383(9) 0.104(7) Uani 1 1 d . . . . .
H78A H 0.473478 0.118130 0.208219 0.124 Uiso 1 1 calc R U . . .
H78B H 0.440607 0.123065 0.261921 0.124 Uiso 1 1 calc R U . . .
C79 C 0.5017(5) 0.1545(6) 0.2778(8) 0.078(5) Uani 1 1 d . . . . .
H79 H 0.498468 0.139745 0.316099 0.094 Uiso 1 1 calc R U . . .
C80 C 0.5530(6) 0.1643(7) 0.1964(9) 0.104(7) Uani 1 1 d . . . . .
H80A H 0.534290 0.148318 0.169446 0.125 Uiso 1 1 calc R U . . .
H80B H 0.583527 0.160925 0.184771 0.125 Uiso 1 1 calc R U . . .
H80C H 0.545190 0.195221 0.195923 0.125 Uiso 1 1 calc R U . . .
C81 C 0.5469(9) 0.1461(7) 0.2577(11) 0.118(9) Uani 1 1 d . . . . .
H81 H 0.567282 0.161881 0.284032 0.142 Uiso 1 1 calc R U . . .
C82 C 0.5576(10) 0.1021(11) 0.2590(14) 0.165(12) Uani 1 1 d . . . . .
H82A H 0.539008 0.086157 0.231727 0.198 Uiso 1 1 calc R U . . .
H82B H 0.553036 0.090686 0.298091 0.198 Uiso 1 1 calc R U . . .
H82C H 0.588168 0.098375 0.248012 0.198 Uiso 1 1 calc R U . . .
C83 C 0.4557(8) 0.2507(8) 0.0460(9) 0.106(7) Uani 1 1 d D . . . .
C84 C 0.4130(7) 0.2384(8) 0.0425(9) 0.097(6) Uani 1 1 d D . . . .
H84 H 0.404819 0.208803 0.047063 0.116 Uiso 1 1 calc R U . . .
C85 C 0.3825(8) 0.2698(8) 0.0324(8) 0.116(8) Uani 1 1 d D . . . .
H85 H 0.353243 0.260720 0.026660 0.139 Uiso 1 1 calc R U . . .
C86 C 0.3913(8) 0.3132(7) 0.0301(10) 0.108(7) Uani 1 1 d D . . . .
H86 H 0.368757 0.334226 0.026343 0.130 Uiso 1 1 calc R U . . .
C87 C 0.4341(9) 0.3250(9) 0.0334(10) 0.127(9) Uani 1 1 d D . . . .
H87 H 0.441981 0.354815 0.030411 0.152 Uiso 1 1 calc R U . . .
C88 C 0.4656(8) 0.2942(9) 0.0410(9) 0.114(8) Uani 1 1 d D . . . .
H88 H 0.495200 0.303120 0.042833 0.137 Uiso 1 1 calc R U . . .
C89 C 0.4907(8) 0.2182(8) 0.0570(11) 0.132(8) Uani 1 1 d D . . . .
H89A H 0.513937 0.221936 0.028438 0.159 Uiso 1 1 calc R U . . .
H89B H 0.478570 0.188780 0.053847 0.159 Uiso 1 1 calc R U . . .
H89C H 0.502478 0.222543 0.095929 0.159 Uiso 1 1 calc R U . . .

loop_
_atom_site_aniso_label
_atom_site_aniso_U_11
_atom_site_aniso_U_22
_atom_site_aniso_U_33
_atom_site_aniso_U_23
_atom_site_aniso_U_13
_atom_site_aniso_U_12
Eu1 0.0683(4) 0.0668(4) 0.0419(3) 0.0051(4) -0.0091(4) -0.0074(4)
Eu2 0.0606(4) 0.0831(5) 0.0436(4) -0.0107(4) -0.0005(4) -0.0045(4)
F1 0.166(12) 0.094(8) 0.077(7) -0.001(6) 0.001(7) -0.009(8)
F2 0.122(9) 0.119(9) 0.132(11) 0.040(8) -0.013(8) -0.030(8)
F3 0.123(9) 0.099(8) 0.152(12) -0.004(8) 0.042(8) 0.005(7)
F4 0.156(10) 0.090(8) 0.091(8) 0.012(6) -0.030(7) -0.013(7)
F5 0.111(8) 0.089(7) 0.148(11) 0.041(7) -0.031(8) -0.015(7)
F6 0.093(7) 0.070(6) 0.105(8) 0.029(5) -0.023(6) 0.012(5)
F7 0.159(10) 0.065(6) 0.067(6) 0.001(5) -0.017(6) 0.033(6)
F8 0.108(8) 0.098(7) 0.065(6) -0.021(5) 0.022(5) -0.002(6)
F9 0.082(6) 0.120(8) 0.059(6) 0.005(5) 0.010(5) -0.006(5)
F10 0.078(7) 0.168(11) 0.079(7) 0.039(7) -0.012(6) -0.023(7)
F11 0.134(9) 0.125(8) 0.072(7) -0.007(7) -0.002(7) 0.033(7)
F12 0.124(10) 0.191(14) 0.113(10) 0.061(9) -0.054(8) -0.052(10)
F13 0.089(8) 0.162(11) 0.096(8) 0.036(8) 0.001(7) 0.014(7)
F14 0.135(10) 0.134(10) 0.061(7) -0.002(7) 0.005(6) 0.036(8)
F15 0.120(10) 0.194(14) 0.113(10) 0.065(10) -0.041(8) -0.045(9)
F16 0.136(11) 0.120(10) 0.160(12) -0.015(9) -0.059(10) -0.022(8)
F17 0.106(10) 0.165(14) 0.32(3) -0.091(16) -0.014(13) -0.003(10)
F18 0.148(13) 0.26(2) 0.139(14) 0.026(16) 0.051(13) 0.074(13)
F19 0.157(17) 0.18(2) 0.49(5) 0.14(3) 0.08(2) 0.045(16)
F20 0.103(11) 0.197(18) 0.29(3) -0.053(17) -0.066(14) 0.009(12)
F21 0.143(14) 0.26(2) 0.25(3) 0.003(18) 0.053(15) 0.076(16)
F29 0.125(10) 0.155(11) 0.145(12) -0.077(10) -0.066(9) 0.064(9)
F30 0.094(7) 0.117(8) 0.111(9) -0.020(7) 0.021(6) 0.027(6)
F31 0.38(3) 0.127(13) 0.161(17) 0.010(12) 0.07(2) 0.059(16)
F32 0.162(14) 0.112(11) 0.24(2) -0.039(12) -0.028(14) 0.003(10)
F33 0.238(19) 0.147(13) 0.186(19) -0.075(13) -0.021(14) 0.053(12)
F34 0.29(3) 0.151(19) 0.37(4) -0.07(2) -0.20(3) 0.09(2)
F35 0.29(3) 0.129(14) 0.174(17) -0.013(13) 0.013(17) 0.038(15)
F36 0.102(7) 0.096(7) 0.073(6) -0.001(5) 0.007(5) -0.031(6)
F37 0.088(6) 0.078(6) 0.074(6) -0.006(5) 0.000(5) -0.010(5)
F38 0.099(8) 0.147(10) 0.108(9) -0.040(8) -0.029(7) 0.013(8)
F39 0.116(9) 0.151(10) 0.086(8) 0.025(7) -0.044(7) -0.033(8)
F40 0.224(16) 0.141(10) 0.081(8) 0.030(8) -0.054(9) -0.102(11)
F41 0.149(11) 0.150(11) 0.096(9) -0.019(8) -0.024(9) -0.002(9)
F42 0.085(7) 0.155(11) 0.103(8) -0.025(8) -0.022(7) -0.019(7)
O1 0.097(9) 0.113(10) 0.108(10) 0.041(9) -0.056(9) -0.017(8)
O2 0.095(12) 0.104(12) 0.29(3) 0.005(15) 0.014(15) -0.005(11)
O3 0.085(7) 0.053(6) 0.057(7) 0.008(5) -0.015(5) 0.003(5)
O4 0.067(6) 0.063(6) 0.044(6) 0.001(5) 0.000(4) 0.000(5)
O5 0.053(6) 0.097(8) 0.058(6) -0.012(6) -0.002(5) 0.002(6)
O6 0.075(7) 0.080(7) 0.051(6) -0.013(5) 0.008(5) -0.003(6)
O7 0.073(6) 0.063(6) 0.046(5) 0.012(5) -0.004(5) 0.008(5)
O8 0.066(6) 0.075(7) 0.057(6) 0.007(6) 0.003(5) 0.005(5)
O9 0.078(7) 0.067(6) 0.040(5) 0.009(5) -0.007(5) 0.001(5)
O10 0.073(7) 0.087(7) 0.041(5) 0.000(5) -0.014(5) -0.008(6)
O11 0.063(6) 0.075(6) 0.039(6) -0.006(5) 0.002(5) 0.007(5)
O12 0.061(6) 0.096(8) 0.061(7) -0.026(6) -0.015(5) 0.013(6)
O13 0.077(7) 0.068(6) 0.034(5) -0.002(5) 0.004(5) 0.006(5)
O14 0.082(7) 0.081(7) 0.041(6) 0.010(5) 0.014(5) -0.002(6)
O15 0.090(10) 0.095(11) 0.215(19) 0.005(12) -0.009(11) 0.012(9)
O16 0.068(6) 0.100(8) 0.083(8) -0.037(8) -0.019(7) 0.007(6)
N1 0.086(9) 0.096(10) 0.032(7) 0.013(7) -0.033(6) 0.005(8)
N2 0.073(8) 0.069(8) 0.044(7) 0.006(6) -0.005(6) -0.014(7)
N3 0.066(9) 0.109(12) 0.091(12) 0.011(10) -0.009(8) -0.024(9)
N4 0.067(8) 0.097(10) 0.057(9) -0.034(7) 0.006(7) -0.011(8)
N5 0.051(7) 0.107(11) 0.052(8) 0.001(8) -0.001(6) -0.001(8)
N6 0.067(8) 0.079(9) 0.068(9) 0.004(7) -0.012(7) 0.001(7)
C1 0.132(16) 0.086(12) 0.067(11) 0.025(9) -0.007(11) 0.039(12)
C2 0.089(12) 0.071(11) 0.093(14) -0.009(10) -0.025(10) 0.022(10)
C3 0.124(15) 0.096(12) 0.054(12) 0.017(9) 0.014(10) -0.005(11)
C4 0.069(10) 0.082(11) 0.062(10) 0.029(9) 0.001(8) 0.005(9)
C5 0.079(13) 0.090(15) 0.17(2) -0.006(15) -0.032(14) 0.011(12)
C6 0.080(11) 0.089(12) 0.042(9) 0.004(9) -0.012(8) -0.009(10)
C7 0.092(12) 0.111(15) 0.029(8) -0.002(9) -0.005(8) -0.019(11)
C8 0.141(18) 0.109(16) 0.064(13) 0.016(11) -0.010(12) -0.056(15)
C9 0.19(3) 0.090(15) 0.050(11) -0.029(11) 0.001(14) -0.030(16)
C10 0.117(16) 0.113(15) 0.077(15) -0.006(13) 0.032(13) -0.052(13)
C11 0.099(14) 0.063(11) 0.074(12) 0.014(9) -0.004(10) -0.024(11)
C12 0.073(12) 0.057(11) 0.128(19) 0.020(11) 0.013(13) 0.024(10)
C13 0.11(2) 0.092(16) 0.24(4) -0.04(2) -0.04(2) -0.006(15)
C14 0.110(17) 0.15(2) 0.123(19) 0.066(19) -0.037(16) -0.028(15)
C18 0.092(13) 0.068(11) 0.117(18) 0.019(14) -0.020(15) 0.016(10)
C19 0.131(17) 0.046(10) 0.091(15) 0.012(9) -0.033(13) -0.007(11)
C20 0.077(11) 0.061(10) 0.083(13) 0.018(9) -0.026(9) 0.014(9)
C21 0.087(11) 0.071(10) 0.044(9) 0.011(8) -0.006(8) 0.015(9)
C22 0.064(9) 0.052(8) 0.052(8) 0.020(6) 0.000(7) 0.011(7)
C23 0.068(9) 0.073(10) 0.042(8) -0.004(8) -0.007(7) 0.003(8)
C24 0.074(10) 0.072(10) 0.034(8) -0.010(7) -0.001(7) 0.025(8)
C25 0.085(11) 0.062(9) 0.036(8) 0.001(7) 0.015(7) 0.002(8)
C26 0.068(9) 0.066(9) 0.051(9) 0.014(7) 0.001(8) 0.023(8)
C27 0.068(9) 0.064(9) 0.043(8) 0.004(7) 0.010(7) 0.017(8)
C28 0.073(10) 0.049(8) 0.046(8) -0.015(7) 0.003(7) 0.011(7)
C29 0.064(9) 0.049(8) 0.057(9) 0.005(7) -0.007(7) 0.009(8)
C30 0.058(9) 0.101(12) 0.071(13) -0.020(10) 0.016(9) -0.011(9)
C31 0.059(9) 0.080(11) 0.054(10) 0.010(8) -0.014(8) -0.005(8)
C32 0.049(9) 0.084(11) 0.055(9) -0.017(8) 0.018(7) 0.006(8)
C33 0.060(9) 0.095(11) 0.057(9) -0.010(10) 0.037(9) -0.010(8)
C34 0.083(13) 0.077(11) 0.068(11) 0.003(9) 0.008(9) 0.006(10)
C35 0.077(13) 0.104(15) 0.090(15) 0.001(12) -0.015(11) -0.001(12)
C36 0.076(10) 0.074(10) 0.042(9) -0.021(8) 0.005(8) -0.001(9)
C37 0.065(10) 0.077(11) 0.060(10) -0.003(8) -0.005(8) 0.017(9)
C38 0.071(10) 0.076(10) 0.040(8) 0.001(8) 0.005(7) -0.011(9)
C39 0.122(17) 0.071(12) 0.100(16) 0.015(11) -0.031(14) -0.009(12)
C40 0.080(15) 0.15(2) 0.12(2) -0.040(19) 0.016(15) -0.023(16)
C41 0.09(2) 0.16(3) 0.27(5) 0.03(3) -0.01(3) -0.02(2)
C45 0.084(12) 0.081(11) 0.034(8) -0.001(7) -0.004(8) -0.019(9)
C46 0.072(10) 0.076(11) 0.051(9) -0.012(8) -0.003(8) -0.007(9)
C47 0.046(7) 0.053(8) 0.079(12) 0.009(8) -0.014(8) -0.002(6)
C48 0.060(9) 0.052(8) 0.042(8) 0.008(6) -0.013(7) 0.008(7)
C49 0.061(9) 0.049(8) 0.067(10) 0.016(7) -0.021(8) -0.001(7)
C50 0.082(11) 0.062(9) 0.054(10) 0.006(7) 0.012(9) -0.016(8)
C51 0.085(11) 0.057(8) 0.029(7) 0.006(6) -0.015(7) -0.016(8)
C52 0.072(10) 0.062(9) 0.057(10) 0.014(7) -0.006(8) -0.008(8)
C53 0.093(13) 0.070(10) 0.030(8) 0.004(7) 0.001(7) -0.003(9)
C54 0.067(9) 0.062(9) 0.037(8) -0.011(7) -0.002(7) -0.007(8)
C55 0.084(11) 0.055(9) 0.063(10) -0.015(8) -0.008(8) -0.004(9)
C56 0.082(11) 0.062(10) 0.076(12) -0.021(9) -0.004(9) -0.002(9)
C57 0.122(16) 0.058(11) 0.081(13) -0.024(9) -0.024(12) 0.029(11)
C58 0.11(2) 0.17(3) 0.18(3) -0.08(3) -0.02(2) 0.00(2)
C59 0.32(5) 0.060(15) 0.092(19) 0.016(14) -0.01(3) 0.05(2)
C60 0.081(11) 0.081(11) 0.034(8) 0.008(8) -0.015(7) 0.020(9)
C61 0.072(11) 0.067(10) 0.059(9) 0.009(8) -0.001(8) 0.009(8)
C62 0.056(9) 0.090(11) 0.041(8) 0.014(8) 0.001(7) -0.010(9)
C63 0.068(10) 0.070(10) 0.052(9) 0.012(8) 0.014(8) -0.003(9)
C64 0.070(11) 0.086(13) 0.085(13) -0.003(11) 0.012(10) -0.006(10)
C65 0.085(14) 0.15(2) 0.076(14) 0.025(15) -0.012(12) -0.051(15)
C69 0.088(13) 0.116(17) 0.120(19) -0.049(15) 0.003(13) -0.025(13)
C70 0.12(2) 0.16(3) 0.31(5) -0.06(3) -0.06(3) -0.03(2)
C71 0.082(13) 0.092(15) 0.103(17) -0.011(13) 0.026(12) 0.000(12)
C72 0.067(11) 0.118(17) 0.071(12) 0.014(12) 0.020(9) 0.008(12)
C73 0.057(10) 0.122(17) 0.15(2) 0.070(18) 0.007(13) 0.021(11)
C74 0.069(11) 0.094(14) 0.080(13) 0.008(10) 0.009(9) -0.014(11)
C75 0.060(10) 0.130(18) 0.070(12) -0.023(11) 0.002(9) 0.010(11)
C76 0.062(10) 0.128(16) 0.045(9) -0.001(9) -0.002(8) -0.006(11)
C77 0.071(11) 0.104(14) 0.045(9) -0.011(9) -0.004(8) 0.002(10)
C78 0.081(13) 0.140(19) 0.089(14) -0.050(14) -0.015(11) -0.025(13)
C79 0.063(10) 0.091(13) 0.080(12) -0.009(10) -0.006(9) 0.007(10)
C80 0.083(12) 0.120(16) 0.110(18) -0.019(13) 0.033(11) 0.016(12)
C81 0.17(2) 0.064(13) 0.13(2) -0.045(13) -0.030(17) 0.001(14)
C82 0.15(3) 0.19(3) 0.15(3) -0.06(2) 0.01(2) 0.00(2)
C83 0.13(2) 0.116(18) 0.073(13) 0.030(12) 0.000(13) 0.009(17)
C84 0.079(13) 0.132(18) 0.079(14) 0.009(13) 0.007(11) 0.005(14)
C85 0.124(19) 0.16(2) 0.059(12) 0.003(13) -0.015(12) -0.047(19)
C86 0.14(2) 0.088(15) 0.095(16) 0.004(12) 0.016(14) -0.023(15)
C87 0.14(2) 0.15(2) 0.085(16) 0.000(15) 0.008(16) -0.06(2)
C88 0.093(16) 0.17(3) 0.076(14) -0.011(16) 0.000(12) -0.026(18)
C89 0.123(19) 0.15(2) 0.12(2) 0.019(18) -0.009(16) 0.001(18)

loop_
_atom_type_symbol
_atom_type_description
_atom_type_scat_dispersion_real
_atom_type_scat_dispersion_imag
_atom_type_scat_source
C C 0.0033 0.0016
;
International Tables for Crystallography
(Vol. C, Tables 4.2.6.8 and 6.1.1.4)
;
H H 0.0000 0.0000
;
International Tables for Crystallography
(Vol. C, Table 6.1.1.4)
;
Eu Eu -0.1578 3.6682
;
International Tables for Crystallography
(Vol. C, Tables 4.2.6.8 and 6.1.1.4)
;
F F 0.0171 0.0103
;
International Tables for Crystallography
(Vol. C, Tables 4.2.6.8 and 6.1.1.4)
;
N N 0.0061 0.0033
;
International Tables for Crystallography
(Vol. C, Tables 4.2.6.8 and 6.1.1.4)
;
O O 0.0106 0.0060
;
International Tables for Crystallography
(Vol. C, Tables 4.2.6.8 and 6.1.1.4)
;

loop_
_geom_angle_atom_site_label_1
_geom_angle_atom_site_label_2
_geom_angle_atom_site_label_3
_geom_angle
_geom_angle_site_symmetry_1
_geom_angle_site_symmetry_3
_geom_angle_publ_flag
O4 Eu1 O3 74.6(3) . . ?
O4 Eu1 O9 140.1(3) . . ?
O3 Eu1 O9 87.1(4) . . ?
O4 Eu1 O14 71.3(3) . 3_655 ?
O3 Eu1 O14 73.1(4) . 3_655 ?
O9 Eu1 O14 136.9(3) . 3_655 ?
O4 Eu1 O13 74.5(3) . 3_655 ?
O3 Eu1 O13 137.2(4) . 3_655 ?
O9 Eu1 O13 135.0(3) . 3_655 ?
O14 Eu1 O13 69.3(3) 3_655 3_655 ?
O4 Eu1 O10 70.6(3) . . ?
O3 Eu1 O10 72.3(4) . . ?
O9 Eu1 O10 70.1(3) . . ?
O14 Eu1 O10 133.8(3) 3_655 . ?
O13 Eu1 O10 122.7(3) 3_655 . ?
O4 Eu1 N1 135.7(4) . . ?
O3 Eu1 N1 83.2(4) . . ?
O9 Eu1 N1 74.3(4) . . ?
O14 Eu1 N1 65.7(4) 3_655 . ?
O13 Eu1 N1 99.1(4) 3_655 . ?
O10 Eu1 N1 137.3(4) . . ?
O4 Eu1 N2 141.2(4) . . ?
O3 Eu1 N2 141.4(4) . . ?
O9 Eu1 N2 70.8(4) . . ?
O14 Eu1 N2 101.4(4) 3_655 . ?
O13 Eu1 N2 67.5(3) 3_655 . ?
O10 Eu1 N2 124.7(4) . . ?
N1 Eu1 N2 60.9(4) . . ?
O4 Eu1 N3 96.1(4) . . ?
O3 Eu1 N3 142.8(4) . . ?
O9 Eu1 N3 77.4(4) . . ?
O14 Eu1 N3 138.7(4) 3_655 . ?
O13 Eu1 N3 69.5(4) 3_655 . ?
O10 Eu1 N3 70.7(4) . . ?
N1 Eu1 N3 123.3(5) . . ?
N2 Eu1 N3 63.7(5) . . ?
O12 Eu2 O11 74.2(3) . . ?
O12 Eu2 O7 137.0(4) . 4_565 ?
O11 Eu2 O7 74.2(3) . 4_565 ?
O12 Eu2 O5 72.6(4) . . ?
O11 Eu2 O5 72.4(3) . . ?
O7 Eu2 O5 123.1(3) 4_565 . ?
O12 Eu2 O6 90.5(4) . . ?
O11 Eu2 O6 141.1(3) . . ?
O7 Eu2 O6 132.0(3) 4_565 . ?
O5 Eu2 O6 68.9(4) . . ?
O12 Eu2 O8 74.1(4) . 4_565 ?
O11 Eu2 O8 73.0(3) . 4_565 ?
O7 Eu2 O8 69.3(3) 4_565 4_565 ?
O5 Eu2 O8 137.1(4) . 4_565 ?
O6 Eu2 O8 137.5(3) . 4_565 ?
O12 Eu2 N6 80.7(4) . . ?
O11 Eu2 N6 135.7(4) . . ?
O7 Eu2 N6 102.9(4) 4_565 . ?
O5 Eu2 N6 133.0(4) . . ?
O6 Eu2 N6 73.5(4) . . ?
O8 Eu2 N6 65.2(4) 4_565 . ?
O12 Eu2 N5 142.2(4) . . ?
O11 Eu2 N5 141.1(4) . . ?
O7 Eu2 N5 67.8(4) 4_565 . ?
O5 Eu2 N5 122.6(4) . . ?
O6 Eu2 N5 68.2(4) . . ?
O8 Eu2 N5 100.3(4) 4_565 . ?
N6 Eu2 N5 63.8(5) . . ?
O12 Eu2 N4 142.8(4) . . ?
O11 Eu2 N4 97.2(4) . . ?
O7 Eu2 N4 69.7(4) 4_565 . ?
O5 Eu2 N4 70.3(4) . . ?
O6 Eu2 N4 73.5(4) . . ?
O8 Eu2 N4 139.0(4) 4_565 . ?
N6 Eu2 N4 123.8(4) . . ?
N5 Eu2 N4 62.2(5) . . ?
C6 O1 C5 103.9(15) . . ?
C12 O2 C13 106(2) . . ?
C21 O3 Eu1 133.8(9) . . ?
C23 O4 Eu1 134.7(9) . . ?
C30 O5 Eu2 139.3(11) . . ?
C32 O6 Eu2 132.5(9) . . ?
C36 O7 Eu2 134.8(10) . 3_655 ?
C38 O8 Eu2 130.0(10) . 3_655 ?
C45 O9 Eu1 136.5(9) . . ?
C47 O10 Eu1 135.0(9) . . ?
C54 O11 Eu2 134.7(9) . . ?
C56 O12 Eu2 132.0(10) . . ?
C60 O13 Eu1 135.3(10) . 4_565 ?
C62 O14 Eu1 134.8(9) . 4_565 ?
C71 O15 C70 97(2) . . ?
C77 O16 C78 101.3(14) . . ?
C6 N1 C4 106.6(13) . . ?
C6 N1 Eu1 120.0(11) . . ?
C4 N1 Eu1 131.9(10) . . ?
C7 N2 C11 118.5(15) . . ?
C7 N2 Eu1 121.6(11) . . ?
C11 N2 Eu1 119.3(10) . . ?
C12 N3 C14 108(2) . . ?
C12 N3 Eu1 114.0(13) . . ?
C14 N3 Eu1 138.1(18) . . ?
C71 N4 C69 106.4(19) . . ?
C71 N4 Eu2 117.3(13) . . ?
C69 N4 Eu2 135.9(15) . . ?
C72 N5 C76 118.1(16) . . ?
C72 N5 Eu2 122.9(12) . . ?
C76 N5 Eu2 118.2(12) . . ?
C77 N6 C79 109.5(15) . . ?
C77 N6 Eu2 118.4(12) . . ?
C79 N6 Eu2 131.9(10) . . ?
C2 C1 H1A 109.5 . . ?
C2 C1 H1B 109.5 . . ?
H1A C1 H1B 109.5 . . ?
C2 C1 H1C 109.5 . . ?
H1A C1 H1C 109.5 . . ?
H1B C1 H1C 109.5 . . ?
C4 C2 C3 112.4(15) . . ?
C4 C2 C1 109.3(16) . . ?
C3 C2 C1 111.0(15) . . ?
C4 C2 H2 108.0 . . ?
C3 C2 H2 108.0 . . ?
C1 C2 H2 108.0 . . ?
C2 C3 H3A 109.5 . . ?
C2 C3 H3B 109.5 . . ?
H3A C3 H3B 109.5 . . ?
C2 C3 H3C 109.5 . . ?
H3A C3 H3C 109.5 . . ?
H3B C3 H3C 109.5 . . ?
C2 C4 C5 119.7(16) . . ?
C2 C4 N1 108.5(13) . . ?
C5 C4 N1 101.7(14) . . ?
C2 C4 H4 108.8 . . ?
C5 C4 H4 108.8 . . ?
N1 C4 H4 108.8 . . ?
O1 C5 C4 106.3(15) . . ?
O1 C5 H5A 110.5 . . ?
C4 C5 H5A 110.5 . . ?
O1 C5 H5B 110.5 . . ?
C4 C5 H5B 110.5 . . ?
H5A C5 H5B 108.7 . . ?
N1 C6 O1 119.2(17) . . ?
N1 C6 C7 123.1(15) . . ?
O1 C6 C7 117.6(15) . . ?
N2 C7 C8 120(2) . . ?
N2 C7 C6 112.1(14) . . ?
C8 C7 C6 128.4(19) . . ?
C9 C8 C7 122(2) . . ?
C9 C8 H8 118.8 . . ?
C7 C8 H8 118.8 . . ?
C10 C9 C8 116.0(19) . . ?
C10 C9 H9 122.0 . . ?
C8 C9 H9 122.0 . . ?
C9 C10 C11 124(2) . . ?
C9 C10 H10 118.1 . . ?
C11 C10 H10 118.1 . . ?
C10 C11 N2 119.4(19) . . ?
C10 C11 C12 128(2) . . ?
N2 C11 C12 112.1(16) . . ?
N3 C12 O2 117(2) . . ?
N3 C12 C11 129.5(18) . . ?
O2 C12 C11 114(2) . . ?
O2 C13 C14 104(2) . . ?
O2 C13 H13A 111.0 . . ?
C14 C13 H13A 111.0 . . ?
O2 C13 H13B 111.0 . . ?
C14 C13 H13B 111.0 . . ?
H13A C13 H13B 109.0 . . ?
N3 C14 C16 119(2) . . ?
N3 C14 C13 102(2) . . ?
C16 C14 C13 111(2) . . ?
N3 C14 H14 108.3 . . ?
C16 C14 H14 108.3 . . ?
C13 C14 H14 108.3 . . ?
C14 C16 C17A 107(3) . . ?
C14 C16 C15A 111(3) . . ?
C17A C16 C15A 101(3) . . ?
C14 C16 C15B 124(4) . . ?
C14 C16 C17B 122(4) . . ?
C15B C16 C17B 85(4) . . ?
F3 C18 F2 104.6(18) . . ?
F3 C18 C19 118.2(18) . . ?
F2 C18 C19 111.4(19) . . ?
F3 C18 F1 106(2) . . ?
F2 C18 F1 100.8(15) . . ?
C19 C18 F1 113.6(18) . . ?
F5 C19 F4 104.3(15) . . ?
F5 C19 C18 108(2) . . ?
F4 C19 C18 110.5(15) . . ?
F5 C19 C20 106.7(14) . . ?
F4 C19 C20 108.4(18) . . ?
C18 C19 C20 118.4(17) . . ?
F6 C20 F7 105.3(13) . . ?
F6 C20 C21 111.3(14) . . ?
F7 C20 C21 113.6(14) . . ?
F6 C20 C19 106.0(14) . . ?
F7 C20 C19 103.3(14) . . ?
C21 C20 C19 116.4(15) . . ?
O3 C21 C20 116.8(14) . . ?
O3 C21 C22 127.8(14) . . ?
C20 C21 C22 115.4(15) . . ?
C23 C22 C21 121.6(14) . . ?
C23 C22 H22 119.2 . . ?
C21 C22 H22 119.2 . . ?
O4 C23 C22 126.5(13) . . ?
O4 C23 C24 113.7(13) . . ?
C22 C23 C24 119.6(13) . . ?
C29 C24 C25 121.0(14) . . ?
C29 C24 C23 121.6(14) . . ?
C25 C24 C23 117.2(14) . . ?
C24 C25 C26 115.7(14) . . ?
C24 C25 H25 122.1 . . ?
C26 C25 H25 122.1 . . ?
C27 C26 C25 118.0(14) . . ?
C27 C26 C30 124.5(13) . . ?
C25 C26 C30 117.5(15) . . ?
C28 C27 C26 124.3(14) . . ?
C28 C27 H27 117.9 . . ?
C26 C27 H27 117.9 . . ?
C27 C28 C29 116.2(14) . . ?
C27 C28 C36 120.0(14) . . ?
C29 C28 C36 123.8(14) . . ?
C24 C29 C28 124.6(15) . . ?
C24 C29 H29 117.7 . . ?
C28 C29 H29 117.7 . . ?
O5 C30 C31 122.7(15) . . ?
O5 C30 C26 115.8(15) . . ?
C31 C30 C26 121.2(15) . . ?
C32 C31 C30 123.0(16) . . ?
C32 C31 H31 118.5 . . ?
C30 C31 H31 118.5 . . ?
O6 C32 C31 131.7(15) . . ?
O6 C32 C33 107.5(13) . . ?
C31 C32 C33 120.4(15) . . ?
F8 C33 F9 105.9(11) . . ?
F8 C33 C34 105.5(15) . . ?
F9 C33 C34 106.4(14) . . ?
F8 C33 C32 112.5(14) . . ?
F9 C33 C32 110.6(14) . . ?
C34 C33 C32 115.3(12) . . ?
F10 C34 F11 103.6(15) . . ?
F10 C34 C33 112.8(15) . . ?
F11 C34 C33 107.3(14) . . ?
F10 C34 C35 108.7(16) . . ?
F11 C34 C35 105.1(15) . . ?
C33 C34 C35 118.1(15) . . ?
F14 C35 F12 110.9(19) . . ?
F14 C35 F13 108.5(17) . . ?
F12 C35 F13 106.1(17) . . ?
F14 C35 C34 109.3(17) . . ?
F12 C35 C34 113.4(17) . . ?
F13 C35 C34 108.5(16) . . ?
O7 C36 C37 124.0(15) . . ?
O7 C36 C28 117.2(14) . . ?
C37 C36 C28 118.7(15) . . ?
C38 C37 C36 122.1(16) . . ?
C38 C37 H37 118.9 . . ?
C36 C37 H37 118.9 . . ?
O8 C38 C37 129.2(16) . . ?
O8 C38 C39 112.4(15) . . ?
C37 C38 C39 117.6(16) . . ?
F15 C39 F16 101.0(17) . . ?
F15 C39 C40 108(2) . . ?
F16 C39 C40 109(2) . . ?
F15 C39 C38 111.1(18) . . ?
F16 C39 C38 109.2(16) . . ?
C40 C39 C38 116.9(18) . . ?
F18 C40 F17 113(3) . . ?
F18 C40 C39 108(3) . . ?
F17 C40 C39 104(2) . . ?
F18 C40 C41 109(3) . . ?
F17 C40 C41 106(3) . . ?
C39 C40 C41 117(3) . . ?
F19 C41 F20 109(4) . . ?
F19 C41 F21 100(4) . . ?
F20 C41 F21 110(3) . . ?
F19 C41 C40 112(3) . . ?
F20 C41 C40 113(3) . . ?
F21 C41 C40 112(4) . . ?
F24 C42 F22 116(2) . . ?
F24 C42 F23 125(3) . . ?
F22 C42 F23 106(2) . . ?
F24 C42 C43 97(2) . . ?
F22 C42 C43 106(3) . . ?
F23 C42 C43 105(2) . . ?
F26 C43 F25 112.3(19) . . ?
F26 C43 C42 102.6(19) . . ?
F25 C43 C42 96.5(19) . . ?
F26 C43 C44 109.9(17) . . ?
F25 C43 C44 111.0(18) . . ?
C42 C43 C44 124(2) . . ?
F27 C44 F28 108.0(12) . . ?
F27 C44 C43 102.9(15) . . ?
F28 C44 C43 102.3(16) . . ?
F27 C44 C45 111.5(14) . . ?
F28 C44 C45 111.9(14) . . ?
C43 C44 C45 119.3(15) . . ?
O9 C45 C46 128.3(13) . . ?
O9 C45 C44 112.7(13) . . ?
C46 C45 C44 118.7(15) . . ?
C47 C46 C45 120.2(15) . . ?
C47 C46 H46 119.9 . . ?
C45 C46 H46 119.9 . . ?
O10 C47 C46 127.9(13) . . ?
O10 C47 C48 113.3(14) . . ?
C46 C47 C48 118.8(13) . . ?
C53 C48 C49 122.1(13) . . ?
C53 C48 C47 121.4(13) . . ?
C49 C48 C47 116.5(13) . . ?
C50 C49 C48 118.8(14) . . ?
C50 C49 H49 120.6 . . ?
C48 C49 H49 120.6 . . ?
C51 C50 C49 120.6(15) . . ?
C51 C50 C54 116.8(14) . . ?
C49 C50 C54 122.4(15) . . ?
C50 C51 C52 122.8(14) . . ?
C50 C51 H51 118.6 . . ?
C52 C51 H51 118.6 . . ?
C51 C52 C53 115.5(14) . . ?
C51 C52 C60 124.5(14) . . ?
C53 C52 C60 120.0(14) . . ?
C48 C53 C52 120.2(14) . . ?
C48 C53 H53 119.9 . . ?
C52 C53 H53 119.9 . . ?
O11 C54 C55 124.0(13) . . ?
O11 C54 C50 116.4(13) . . ?
C55 C54 C50 119.6(14) . . ?
C54 C55 C56 126.3(15) . . ?
C54 C55 H55 116.9 . . ?
C56 C55 H55 116.9 . . ?
O12 C56 C55 126.1(16) . . ?
O12 C56 C57 116.6(15) . . ?
C55 C56 C57 117.3(16) . . ?
F29 C57 C58 110(2) . . ?
F29 C57 F30 107.0(19) . . ?
C58 C57 F30 101.6(19) . . ?
F29 C57 C56 114.7(14) . . ?
C58 C57 C56 114(2) . . ?
F30 C57 C56 108.5(15) . . ?
C57 C58 F32 119(3) . . ?
C57 C58 F31 104(2) . . ?
F32 C58 F31 99(3) . . ?
C57 C58 C59 118(3) . . ?
F32 C58 C59 109(3) . . ?
F31 C58 C59 104(3) . . ?
F34 C59 F33 115(4) . . ?
F34 C59 F35 112(3) . . ?
F33 C59 F35 101(3) . . ?
F34 C59 C58 114(3) . . ?
F33 C59 C58 107(3) . . ?
F35 C59 C58 107(3) . . ?
O13 C60 C61 123.6(15) . . ?
O13 C60 C52 117.4(15) . . ?
C61 C60 C52 119.0(15) . . ?
C62 C61 C60 124.3(16) . . ?
C62 C61 H61 117.9 . . ?
C60 C61 H61 117.9 . . ?
O14 C62 C61 125.0(15) . . ?
O14 C62 C63 114.7(13) . . ?
C61 C62 C63 120.2(15) . . ?
F37 C63 F36 108.0(13) . . ?
F37 C63 C62 114.9(13) . . ?
F36 C63 C62 110.5(13) . . ?
F37 C63 C64 106.4(13) . . ?
F36 C63 C64 104.1(13) . . ?
C62 C63 C64 112.2(14) . . ?
F38 C64 F39 107.9(16) . . ?
F38 C64 C65 102.1(17) . . ?
F39 C64 C65 108.8(17) . . ?
F38 C64 C63 109.2(15) . . ?
F39 C64 C63 107.5(14) . . ?
C65 C64 C63 120.8(18) . . ?
F42 C65 F40 114.6(18) . . ?
F42 C65 C64 120(2) . . ?
F40 C65 C64 114.3(19) . . ?
F42 C65 F41 97.8(17) . . ?
F40 C65 F41 100(2) . . ?
C64 C65 F41 106.1(16) . . ?
C69 C67 C68A 102(3) . . ?
C69 C67 C66B 120(3) . . ?
C69 C67 C66A 124(3) . . ?
C68A C67 C66A 103(3) . . ?
C69 C67 C68B 116(3) . . ?
C66B C67 C68B 89(3) . . ?
C70 C69 C67 98(3) . . ?
C70 C69 N4 103(2) . . ?
C67 C69 N4 116(2) . . ?
C69 C70 O15 110(2) . . ?
C69 C70 H70A 109.8 . . ?
O15 C70 H70A 109.8 . . ?
C69 C70 H70B 109.8 . . ?
O15 C70 H70B 109.8 . . ?
H70A C70 H70B 108.2 . . ?
N4 C71 O15 124(2) . . ?
N4 C71 C72 123.0(19) . . ?
O15 C71 C72 113(2) . . ?
N5 C72 C73 124(2) . . ?
N5 C72 C71 112.3(17) . . ?
C73 C72 C71 123(2) . . ?
C74 C73 C72 111.7(19) . . ?
C74 C73 H73 124.1 . . ?
C72 C73 H73 124.1 . . ?
C73 C74 C75 127.0(19) . . ?
C73 C74 H74 116.5 . . ?
C75 C74 H74 116.5 . . ?
C76 C75 C74 116.7(19) . . ?
C76 C75 H75 121.6 . . ?
C74 C75 H75 121.6 . . ?
C75 C76 N5 120.7(19) . . ?
C75 C76 C77 126.7(18) . . ?
N5 C76 C77 111.8(14) . . ?
N6 C77 O16 120.1(18) . . ?
N6 C77 C76 125.6(16) . . ?
O16 C77 C76 114.2(15) . . ?
O16 C78 C79 106.9(16) . . ?
O16 C78 H78A 110.3 . . ?
C79 C78 H78A 110.3 . . ?
O16 C78 H78B 110.3 . . ?
C79 C78 H78B 110.3 . . ?
H78A C78 H78B 108.6 . . ?
N6 C79 C81 119.6(16) . . ?
N6 C79 C78 96.9(14) . . ?
C81 C79 C78 118.1(16) . . ?
N6 C79 H79 107.1 . . ?
C81 C79 H79 107.1 . . ?
C78 C79 H79 107.1 . . ?
C81 C80 H80A 109.5 . . ?
C81 C80 H80B 109.5 . . ?
H80A C80 H80B 109.5 . . ?
C81 C80 H80C 109.5 . . ?
H80A C80 H80C 109.5 . . ?
H80B C80 H80C 109.5 . . ?
C82 C81 C79 112(2) . . ?
C82 C81 C80 110(2) . . ?
C79 C81 C80 110.0(19) . . ?
C82 C81 H81 108.0 . . ?
C79 C81 H81 108.0 . . ?
C80 C81 H81 108.0 . . ?
C81 C82 H82A 109.5 . . ?
C81 C82 H82B 109.5 . . ?
H82A C82 H82B 109.5 . . ?
C81 C82 H82C 109.5 . . ?
H82A C82 H82C 109.5 . . ?
H82B C82 H82C 109.5 . . ?
C84 C83 C88 118(2) . . ?
C84 C83 C89 121(2) . . ?
C88 C83 C89 120(2) . . ?
C85 C84 C83 118(2) . . ?
C85 C84 H84 120.8 . . ?
C83 C84 H84 120.8 . . ?
C86 C85 C84 124(2) . . ?
C86 C85 H85 117.9 . . ?
C84 C85 H85 117.9 . . ?
C85 C86 C87 117(2) . . ?
C85 C86 H86 121.7 . . ?
C87 C86 H86 121.7 . . ?
C88 C87 C86 120(2) . . ?
C88 C87 H87 119.8 . . ?
C86 C87 H87 119.8 . . ?
C87 C88 C83 122(2) . . ?
C87 C88 H88 119.1 . . ?
C83 C88 H88 119.1 . . ?
C83 C89 H89A 109.5 . . ?
C83 C89 H89B 109.5 . . ?
H89A C89 H89B 109.5 . . ?
C83 C89 H89C 109.5 . . ?
H89A C89 H89C 109.5 . . ?
H89B C89 H89C 109.5 . . ?

loop_
_geom_bond_atom_site_label_1
_geom_bond_atom_site_label_2
_geom_bond_distance
_geom_bond_site_symmetry_2
_geom_bond_publ_flag
Eu1 O4 2.355(10) . ?
Eu1 O3 2.363(10) . ?
Eu1 O9 2.387(11) . ?
Eu1 O14 2.422(11) 3_655 ?
Eu1 O13 2.432(10) 3_655 ?
Eu1 O10 2.482(10) . ?
Eu1 N1 2.568(11) . ?
Eu1 N2 2.590(12) . ?
Eu1 N3 2.668(18) . ?
Eu2 O12 2.363(11) . ?
Eu2 O11 2.381(10) . ?
Eu2 O7 2.399(10) 4_565 ?
Eu2 O5 2.426(10) . ?
Eu2 O6 2.438(10) . ?
Eu2 O8 2.460(10) 4_565 ?
Eu2 N6 2.558(14) . ?
Eu2 N5 2.580(13) . ?
Eu2 N4 2.647(16) . ?
F1 C18 1.39(2) . ?
F2 C18 1.38(2) . ?
F3 C18 1.31(2) . ?
F4 C19 1.36(2) . ?
F5 C19 1.33(2) . ?
F6 C20 1.354(17) . ?
F7 C20 1.40(2) . ?
F8 C33 1.309(18) . ?
F9 C33 1.378(16) . ?
F10 C34 1.27(2) . ?
F11 C34 1.39(2) . ?
F12 C35 1.31(2) . ?
F13 C35 1.34(2) . ?
F14 C35 1.27(2) . ?
F15 C39 1.37(2) . ?
F16 C39 1.40(2) . ?
F17 C40 1.33(3) . ?
F18 C40 1.19(3) . ?
F19 C41 1.25(4) . ?
F20 C41 1.26(4) . ?
F21 C41 1.39(5) . ?
F22 C42 1.36(3) . ?
F23 C42 1.37(3) . ?
F24 C42 1.35(3) . ?
F25 C43 1.49(2) . ?
F26 C43 1.38(2) . ?
F27 C44 1.362(16) . ?
F28 C44 1.372(15) . ?
F29 C57 1.30(2) . ?
F30 C57 1.37(2) . ?
F31 C58 1.46(4) . ?
F32 C58 1.37(3) . ?
F33 C59 1.29(3) . ?
F34 C59 1.19(5) . ?
F35 C59 1.34(4) . ?
F36 C63 1.364(16) . ?
F37 C63 1.321(18) . ?
F38 C64 1.34(2) . ?
F39 C64 1.35(2) . ?
F40 C65 1.28(2) . ?
F41 C65 1.45(3) . ?
F42 C65 1.28(2) . ?
O1 C6 1.379(19) . ?
O1 C5 1.44(2) . ?
O2 C12 1.33(2) . ?
O2 C13 1.36(3) . ?
O3 C21 1.229(18) . ?
O4 C23 1.275(17) . ?
O5 C30 1.243(18) . ?
O6 C32 1.251(18) . ?
O7 C36 1.228(18) . ?
O8 C38 1.216(17) . ?
O9 C45 1.260(18) . ?
O10 C47 1.247(17) . ?
O11 C54 1.252(17) . ?
O12 C56 1.234(19) . ?
O13 C60 1.264(17) . ?
O14 C62 1.289(18) . ?
O15 C71 1.35(3) . ?
O15 C70 1.58(3) . ?
O16 C77 1.340(19) . ?
O16 C78 1.39(3) . ?
N1 C6 1.236(19) . ?
N1 C4 1.52(2) . ?
N2 C7 1.34(2) . ?
N2 C11 1.39(2) . ?
N3 C12 1.22(2) . ?
N3 C14 1.43(3) . ?
N4 C71 1.24(2) . ?
N4 C69 1.52(2) . ?
N5 C72 1.31(2) . ?
N5 C76 1.41(2) . ?
N6 C77 1.23(2) . ?
N6 C79 1.42(2) . ?
C1 C2 1.58(2) . ?
C1 H1A 0.9800 . ?
C1 H1B 0.9800 . ?
C1 H1C 0.9800 . ?
C2 C4 1.47(2) . ?
C2 C3 1.51(2) . ?
C2 H2 1.0000 . ?
C3 H3A 0.9800 . ?
C3 H3B 0.9800 . ?
C3 H3C 0.9800 . ?
C4 C5 1.51(3) . ?
C4 H4 1.0000 . ?
C5 H5A 0.9900 . ?
C5 H5B 0.9900 . ?
C6 C7 1.43(3) . ?
C7 C8 1.41(3) . ?
C8 C9 1.35(3) . ?
C8 H8 0.9500 . ?
C9 C10 1.34(3) . ?
C9 H9 0.9500 . ?
C10 C11 1.36(3) . ?
C10 H10 0.9500 . ?
C11 C12 1.45(3) . ?
C13 C14 1.52(4) . ?
C13 H13A 0.9900 . ?
C13 H13B 0.9900 . ?
C14 C16 1.45(4) . ?
C14 H14 1.0000 . ?
C15A C16 1.52(3) . ?
C17A C16 1.49(3) . ?
C15B C16 1.53(3) . ?
C17B C16 1.56(3) . ?
C18 C19 1.39(3) . ?
C19 C20 1.55(3) . ?
C20 C21 1.47(2) . ?
C21 C22 1.475(19) . ?
C22 C23 1.40(2) . ?
C22 H22 0.9500 . ?
C23 C24 1.51(2) . ?
C24 C29 1.33(2) . ?
C24 C25 1.43(2) . ?
C25 C26 1.44(2) . ?
C25 H25 0.9500 . ?
C26 C27 1.43(2) . ?
C26 C30 1.49(2) . ?
C27 C28 1.33(2) . ?
C27 H27 0.9500 . ?
C28 C29 1.39(2) . ?
C28 C36 1.51(2) . ?
C29 H29 0.9500 . ?
C30 C31 1.39(2) . ?
C31 C32 1.30(2) . ?
C31 H31 0.9500 . ?
C32 C33 1.57(2) . ?
C33 C34 1.50(2) . ?
C34 C35 1.55(3) . ?
C36 C37 1.44(2) . ?
C37 C38 1.35(2) . ?
C37 H37 0.9500 . ?
C38 C39 1.51(3) . ?
C39 C40 1.49(3) . ?
C40 C41 1.53(4) . ?
C42 C43 1.50(3) . ?
C43 C44 1.50(2) . ?
C44 C45 1.507(18) . ?
C45 C46 1.42(2) . ?
C46 C47 1.37(2) . ?
C46 H46 0.9500 . ?
C47 C48 1.549(19) . ?
C48 C53 1.34(2) . ?
C48 C49 1.40(2) . ?
C49 C50 1.37(2) . ?
C49 H49 0.9500 . ?
C50 C51 1.35(2) . ?
C50 C54 1.51(2) . ?
C51 C52 1.42(2) . ?
C51 H51 0.9500 . ?
C52 C53 1.44(2) . ?
C52 C60 1.46(2) . ?
C53 H53 0.9500 . ?
C54 C55 1.35(2) . ?
C55 C56 1.45(2) . ?
C55 H55 0.9500 . ?
C56 C57 1.50(2) . ?
C57 C58 1.37(4) . ?
C58 C59 1.60(4) . ?
C60 C61 1.40(2) . ?
C61 C62 1.38(2) . ?
C61 H61 0.9500 . ?
C62 C63 1.47(2) . ?
C63 C64 1.58(2) . ?
C64 C65 1.41(3) . ?
C66A C67 1.53(3) . ?
C68A C67 1.51(3) . ?
C66B C67 1.53(3) . ?
C68B C67 1.55(3) . ?
C67 C69 1.50(2) . ?
C69 C70 1.40(4) . ?
C70 H70A 0.9900 . ?
C70 H70B 0.9900 . ?
C71 C72 1.53(3) . ?
C72 C73 1.46(3) . ?
C73 C74 1.31(3) . ?
C73 H73 0.9500 . ?
C74 C75 1.37(3) . ?
C74 H74 0.9500 . ?
C75 C76 1.34(2) . ?
C75 H75 0.9500 . ?
C76 C77 1.46(3) . ?
C78 C79 1.59(2) . ?
C78 H78A 0.9900 . ?
C78 H78B 0.9900 . ?
C79 C81 1.48(3) . ?
C79 H79 1.0000 . ?
C80 C81 1.53(3) . ?
C80 H80A 0.9800 . ?
C80 H80B 0.9800 . ?
C80 H80C 0.9800 . ?
C81 C82 1.39(3) . ?
C81 H81 1.0000 . ?
C82 H82A 0.9800 . ?
C82 H82B 0.9800 . ?
C82 H82C 0.9800 . ?
C83 C84 1.37(2) . ?
C83 C88 1.38(2) . ?
C83 C89 1.49(2) . ?
C84 C85 1.36(2) . ?
C84 H84 0.9500 . ?
C85 C86 1.36(2) . ?
C85 H85 0.9500 . ?
C86 C87 1.37(2) . ?
C86 H86 0.9500 . ?
C87 C88 1.36(2) . ?
C87 H87 0.9500 . ?
C88 H88 0.9500 . ?
C89 H89A 0.9800 . ?
C89 H89B 0.9800 . ?
C89 H89C 0.9800 . ?

loop_
_geom_torsion_atom_site_label_1
_geom_torsion_atom_site_label_2
_geom_torsion_atom_site_label_3
_geom_torsion_atom_site_label_4
_geom_torsion
_geom_torsion_site_symmetry_1
_geom_torsion_site_symmetry_2
_geom_torsion_site_symmetry_3
_geom_torsion_site_symmetry_4
_geom_torsion_publ_flag
C3 C2 C4 C5 47(2) . . . . ?
C1 C2 C4 C5 -76(2) . . . . ?
C3 C2 C4 N1 -68.6(18) . . . . ?
C1 C2 C4 N1 167.7(13) . . . . ?
C6 N1 C4 C2 114.9(16) . . . . ?
Eu1 N1 C4 C2 -79.0(16) . . . . ?
C6 N1 C4 C5 -12.2(18) . . . . ?
Eu1 N1 C4 C5 153.9(14) . . . . ?
C6 O1 C5 C4 -12(2) . . . . ?
C2 C4 C5 O1 -105(2) . . . . ?
N1 C4 C5 O1 15(2) . . . . ?
C4 N1 C6 O1 5(2) . . . . ?
Eu1 N1 C6 O1 -162.9(11) . . . . ?
C4 N1 C6 C7 -176.4(15) . . . . ?
Eu1 N1 C6 C7 16(2) . . . . ?
C5 O1 C6 N1 5(2) . . . . ?
C5 O1 C6 C7 -173.8(17) . . . . ?
C11 N2 C7 C8 -2(2) . . . . ?
Eu1 N2 C7 C8 170.3(12) . . . . ?
C11 N2 C7 C6 179.3(14) . . . . ?
Eu1 N2 C7 C6 -8.6(18) . . . . ?
N1 C6 C7 N2 -5(2) . . . . ?
O1 C6 C7 N2 173.8(13) . . . . ?
N1 C6 C7 C8 176.7(17) . . . . ?
O1 C6 C7 C8 -5(3) . . . . ?
N2 C7 C8 C9 6(3) . . . . ?
C6 C7 C8 C9 -175.7(19) . . . . ?
C7 C8 C9 C10 -8(3) . . . . ?
C8 C9 C10 C11 6(3) . . . . ?
C9 C10 C11 N2 -3(3) . . . . ?
C9 C10 C11 C12 171.2(19) . . . . ?
C7 N2 C11 C10 0(2) . . . . ?
Eu1 N2 C11 C10 -171.8(12) . . . . ?
C7 N2 C11 C12 -174.5(15) . . . . ?
Eu1 N2 C11 C12 13.2(18) . . . . ?
C14 N3 C12 O2 0(3) . . . . ?
Eu1 N3 C12 O2 179.8(14) . . . . ?
C14 N3 C12 C11 -179.1(19) . . . . ?
Eu1 N3 C12 C11 1(3) . . . . ?
C13 O2 C12 N3 11(3) . . . . ?
C13 O2 C12 C11 -170(2) . . . . ?
C10 C11 C12 N3 176(2) . . . . ?
N2 C11 C12 N3 -10(3) . . . . ?
C10 C11 C12 O2 -3(3) . . . . ?
N2 C11 C12 O2 171.5(16) . . . . ?
C12 O2 C13 C14 -16(3) . . . . ?
C12 N3 C14 C16 113(3) . . . . ?
Eu1 N3 C14 C16 -68(3) . . . . ?
C12 N3 C14 C13 -9(2) . . . . ?
Eu1 N3 C14 C13 170.3(16) . . . . ?
O2 C13 C14 N3 16(3) . . . . ?
O2 C13 C14 C16 -112(3) . . . . ?
N3 C14 C16 C17A 65(3) . . . . ?
C13 C14 C16 C17A -177(2) . . . . ?
N3 C14 C16 C15A -45(4) . . . . ?
C13 C14 C16 C15A 73(3) . . . . ?
N3 C14 C16 C15B 8(5) . . . . ?
C13 C14 C16 C15B 126(4) . . . . ?
N3 C14 C16 C17B 116(5) . . . . ?
C13 C14 C16 C17B -127(5) . . . . ?
F3 C18 C19 F5 -56(2) . . . . ?
F2 C18 C19 F5 65.1(18) . . . . ?
F1 C18 C19 F5 178.1(14) . . . . ?
F3 C18 C19 F4 -169.3(17) . . . . ?
F2 C18 C19 F4 -48(2) . . . . ?
F1 C18 C19 F4 65(2) . . . . ?
F3 C18 C19 C20 65(2) . . . . ?
F2 C18 C19 C20 -174.0(14) . . . . ?
F1 C18 C19 C20 -61(2) . . . . ?
F5 C19 C20 F6 178.8(15) . . . . ?
F4 C19 C20 F6 -69.4(19) . . . . ?
C18 C19 C20 F6 57(2) . . . . ?
F5 C19 C20 F7 -70.8(17) . . . . ?
F4 C19 C20 F7 41.1(17) . . . . ?
C18 C19 C20 F7 167.9(15) . . . . ?
F5 C19 C20 C21 54(2) . . . . ?
F4 C19 C20 C21 166.2(15) . . . . ?
C18 C19 C20 C21 -67(2) . . . . ?
Eu1 O3 C21 C20 -178.0(11) . . . . ?
Eu1 O3 C21 C22 4(3) . . . . ?
F6 C20 C21 O3 -47(2) . . . . ?
F7 C20 C21 O3 -165.2(15) . . . . ?
C19 C20 C21 O3 75(2) . . . . ?
F6 C20 C21 C22 131.7(15) . . . . ?
F7 C20 C21 C22 13(2) . . . . ?
C19 C20 C21 C22 -106.7(18) . . . . ?
O3 C21 C22 C23 6(3) . . . . ?
C20 C21 C22 C23 -172.5(15) . . . . ?
Eu1 O4 C23 C22 -6(2) . . . . ?
Eu1 O4 C23 C24 179.1(9) . . . . ?
C21 C22 C23 O4 -4(2) . . . . ?
C21 C22 C23 C24 170.0(14) . . . . ?
O4 C23 C24 C29 46.1(19) . . . . ?
C22 C23 C24 C29 -128.9(15) . . . . ?
O4 C23 C24 C25 -138.9(13) . . . . ?
C22 C23 C24 C25 46.0(19) . . . . ?
C29 C24 C25 C26 -6(2) . . . . ?
C23 C24 C25 C26 179.2(12) . . . . ?
C24 C25 C26 C27 4.1(19) . . . . ?
C24 C25 C26 C30 -175.3(13) . . . . ?
C25 C26 C27 C28 0(2) . . . . ?
C30 C26 C27 C28 179.4(14) . . . . ?
C26 C27 C28 C29 -3(2) . . . . ?
C26 C27 C28 C36 178.1(13) . . . . ?
C25 C24 C29 C28 3(2) . . . . ?
C23 C24 C29 C28 178.1(13) . . . . ?
C27 C28 C29 C24 1(2) . . . . ?
C36 C28 C29 C24 -179.8(13) . . . . ?
Eu2 O5 C30 C31 -4(3) . . . . ?
Eu2 O5 C30 C26 -178.1(10) . . . . ?
C27 C26 C30 O5 -162.3(14) . . . . ?
C25 C26 C30 O5 17(2) . . . . ?
C27 C26 C30 C31 24(2) . . . . ?
C25 C26 C30 C31 -157.1(16) . . . . ?
O5 C30 C31 C32 -9(3) . . . . ?
C26 C30 C31 C32 165.1(16) . . . . ?
Eu2 O6 C32 C31 9(3) . . . . ?
Eu2 O6 C32 C33 -163.5(9) . . . . ?
C30 C31 C32 O6 6(3) . . . . ?
C30 C31 C32 C33 177.8(15) . . . . ?
O6 C32 C33 F8 -53.0(17) . . . . ?
C31 C32 C33 F8 133.2(16) . . . . ?
O6 C32 C33 F9 -171.3(12) . . . . ?
C31 C32 C33 F9 15(2) . . . . ?
O6 C32 C33 C34 68.0(18) . . . . ?
C31 C32 C33 C34 -105.7(18) . . . . ?
F8 C33 C34 F10 54.4(17) . . . . ?
F9 C33 C34 F10 166.6(14) . . . . ?
C32 C33 C34 F10 -70(2) . . . . ?
F8 C33 C34 F11 167.9(13) . . . . ?
F9 C33 C34 F11 -79.9(16) . . . . ?
C32 C33 C34 F11 43(2) . . . . ?
F8 C33 C34 C35 -73.8(19) . . . . ?
F9 C33 C34 C35 38(2) . . . . ?
C32 C33 C34 C35 161.4(16) . . . . ?
F10 C34 C35 F14 -74(2) . . . . ?
F11 C34 C35 F14 175.8(15) . . . . ?
C33 C34 C35 F14 56(2) . . . . ?
F10 C34 C35 F12 162.0(17) . . . . ?
F11 C34 C35 F12 52(2) . . . . ?
C33 C34 C35 F12 -68(2) . . . . ?
F10 C34 C35 F13 44(2) . . . . ?
F11 C34 C35 F13 -66(2) . . . . ?
C33 C34 C35 F13 174.4(16) . . . . ?
Eu2 O7 C36 C37 -25(2) 3_655 . . . ?
Eu2 O7 C36 C28 158.8(9) 3_655 . . . ?
C27 C28 C36 O7 31.9(19) . . . . ?
C29 C28 C36 O7 -147.1(13) . . . . ?
C27 C28 C36 C37 -144.6(14) . . . . ?
C29 C28 C36 C37 36.4(19) . . . . ?
O7 C36 C37 C38 0(2) . . . . ?
C28 C36 C37 C38 175.9(13) . . . . ?
Eu2 O8 C38 C37 28(2) 3_655 . . . ?
Eu2 O8 C38 C39 -162.3(12) 3_655 . . . ?
C36 C37 C38 O8 -3(3) . . . . ?
C36 C37 C38 C39 -171.9(15) . . . . ?
O8 C38 C39 F15 160.2(16) . . . . ?
C37 C38 C39 F15 -29(2) . . . . ?
O8 C38 C39 F16 50(2) . . . . ?
C37 C38 C39 F16 -139.4(17) . . . . ?
O8 C38 C39 C40 -75(2) . . . . ?
C37 C38 C39 C40 96(2) . . . . ?
F15 C39 C40 F18 -168(2) . . . . ?
F16 C39 C40 F18 -59(3) . . . . ?
C38 C39 C40 F18 65(3) . . . . ?
F15 C39 C40 F17 72(3) . . . . ?
F16 C39 C40 F17 -179(2) . . . . ?
C38 C39 C40 F17 -55(3) . . . . ?
F15 C39 C40 C41 -45(3) . . . . ?
F16 C39 C40 C41 64(3) . . . . ?
C38 C39 C40 C41 -171(2) . . . . ?
F18 C40 C41 F19 -165(4) . . . . ?
F17 C40 C41 F19 -43(5) . . . . ?
C39 C40 C41 F19 72(5) . . . . ?
F18 C40 C41 F20 72(4) . . . . ?
F17 C40 C41 F20 -167(3) . . . . ?
C39 C40 C41 F20 -51(5) . . . . ?
F18 C40 C41 F21 -53(4) . . . . ?
F17 C40 C41 F21 68(4) . . . . ?
C39 C40 C41 F21 -176(3) . . . . ?
F24 C42 C43 F26 72(2) . . . . ?
F22 C42 C43 F26 -168.7(19) . . . . ?
F23 C42 C43 F26 -57(2) . . . . ?
F24 C42 C43 F25 -173.2(18) . . . . ?
F22 C42 C43 F25 -54(2) . . . . ?
F23 C42 C43 F25 58(2) . . . . ?
F24 C42 C43 C44 -53(3) . . . . ?
F22 C42 C43 C44 67(3) . . . . ?
F23 C42 C43 C44 178.7(19) . . . . ?
F26 C43 C44 F27 -179.7(16) . . . . ?
F25 C43 C44 F27 55(2) . . . . ?
C42 C43 C44 F27 -58(3) . . . . ?
F26 C43 C44 F28 68(2) . . . . ?
F25 C43 C44 F28 -57(2) . . . . ?
C42 C43 C44 F28 -170(2) . . . . ?
F26 C43 C44 C45 -56(2) . . . . ?
F25 C43 C44 C45 179.4(16) . . . . ?
C42 C43 C44 C45 66(3) . . . . ?
Eu1 O9 C45 C46 9(3) . . . . ?
Eu1 O9 C45 C44 -176.3(9) . . . . ?
F27 C44 C45 O9 178.9(13) . . . . ?
F28 C44 C45 O9 -60.0(18) . . . . ?
C43 C44 C45 O9 59(2) . . . . ?
F27 C44 C45 C46 -6(2) . . . . ?
F28 C44 C45 C46 115.0(16) . . . . ?
C43 C44 C45 C46 -125.8(19) . . . . ?
O9 C45 C46 C47 6(3) . . . . ?
C44 C45 C46 C47 -167.7(14) . . . . ?
Eu1 O10 C47 C46 9(2) . . . . ?
Eu1 O10 C47 C48 -173.0(8) . . . . ?
C45 C46 C47 O10 -15(3) . . . . ?
C45 C46 C47 C48 166.7(13) . . . . ?
O10 C47 C48 C53 -154.2(14) . . . . ?
C46 C47 C48 C53 24(2) . . . . ?
O10 C47 C48 C49 24.7(17) . . . . ?
C46 C47 C48 C49 -156.8(14) . . . . ?
C53 C48 C49 C50 -2(2) . . . . ?
C47 C48 C49 C50 179.1(12) . . . . ?
C48 C49 C50 C51 3(2) . . . . ?
C48 C49 C50 C54 178.4(13) . . . . ?
C49 C50 C51 C52 -2(2) . . . . ?
C54 C50 C51 C52 -178.0(13) . . . . ?
C50 C51 C52 C53 1(2) . . . . ?
C50 C51 C52 C60 -177.5(14) . . . . ?
C49 C48 C53 C52 0(2) . . . . ?
C47 C48 C53 C52 179.3(13) . . . . ?
C51 C52 C53 C48 0(2) . . . . ?
C60 C52 C53 C48 178.5(13) . . . . ?
Eu2 O11 C54 C55 -4(2) . . . . ?
Eu2 O11 C54 C50 177.2(9) . . . . ?
C51 C50 C54 O11 42.8(19) . . . . ?
C49 C50 C54 O11 -132.9(15) . . . . ?
C51 C50 C54 C55 -136.4(15) . . . . ?
C49 C50 C54 C55 48(2) . . . . ?
O11 C54 C55 C56 -10(2) . . . . ?
C50 C54 C55 C56 169.2(15) . . . . ?
Eu2 O12 C56 C55 12(3) . . . . ?
Eu2 O12 C56 C57 -169.4(13) . . . . ?
C54 C55 C56 O12 6(3) . . . . ?
C54 C55 C56 C57 -172.8(17) . . . . ?
O12 C56 C57 F29 144.5(18) . . . . ?
C55 C56 C57 F29 -37(3) . . . . ?
O12 C56 C57 C58 -87(3) . . . . ?
C55 C56 C57 C58 91(2) . . . . ?
O12 C56 C57 F30 25(2) . . . . ?
C55 C56 C57 F30 -156.5(15) . . . . ?
F29 C57 C58 F32 164(2) . . . . ?
F30 C57 C58 F32 -83(3) . . . . ?
C56 C57 C58 F32 34(4) . . . . ?
F29 C57 C58 F31 55(3) . . . . ?
F30 C57 C58 F31 168(2) . . . . ?
C56 C57 C58 F31 -75(3) . . . . ?
F29 C57 C58 C59 -60(3) . . . . ?
F30 C57 C58 C59 53(3) . . . . ?
C56 C57 C58 C59 169(2) . . . . ?
C57 C58 C59 F34 39(5) . . . . ?
F32 C58 C59 F34 179(3) . . . . ?
F31 C58 C59 F34 -76(4) . . . . ?
C57 C58 C59 F33 -89(4) . . . . ?
F32 C58 C59 F33 51(4) . . . . ?
F31 C58 C59 F33 156(3) . . . . ?
C57 C58 C59 F35 164(3) . . . . ?
F32 C58 C59 F35 -56(4) . . . . ?
F31 C58 C59 F35 49(4) . . . . ?
Eu1 O13 C60 C61 -23(2) 4_565 . . . ?
Eu1 O13 C60 C52 156.8(10) 4_565 . . . ?
C51 C52 C60 O13 -148.8(14) . . . . ?
C53 C52 C60 O13 33(2) . . . . ?
C51 C52 C60 C61 31(2) . . . . ?
C53 C52 C60 C61 -147.0(14) . . . . ?
O13 C60 C61 C62 -5(2) . . . . ?
C52 C60 C61 C62 175.4(14) . . . . ?
Eu1 O14 C62 C61 15(2) 4_565 . . . ?
Eu1 O14 C62 C63 -168.4(9) 4_565 . . . ?
C60 C61 C62 O14 8(2) . . . . ?
C60 C61 C62 C63 -167.9(14) . . . . ?
O14 C62 C63 F37 -168.5(12) . . . . ?
C61 C62 C63 F37 8(2) . . . . ?
O14 C62 C63 F36 -45.9(18) . . . . ?
C61 C62 C63 F36 130.8(15) . . . . ?
O14 C62 C63 C64 69.8(17) . . . . ?
C61 C62 C63 C64 -113.4(16) . . . . ?
F37 C63 C64 F38 159.3(14) . . . . ?
F36 C63 C64 F38 45.3(18) . . . . ?
C62 C63 C64 F38 -74.3(18) . . . . ?
F37 C63 C64 F39 -84.0(16) . . . . ?
F36 C63 C64 F39 162.0(14) . . . . ?
C62 C63 C64 F39 42.5(19) . . . . ?
F37 C63 C64 C65 42(2) . . . . ?
F36 C63 C64 C65 -72(2) . . . . ?
C62 C63 C64 C65 168.0(17) . . . . ?
F38 C64 C65 F42 57(2) . . . . ?
F39 C64 C65 F42 -57(3) . . . . ?
C63 C64 C65 F42 178.0(17) . . . . ?
F38 C64 C65 F40 -85(2) . . . . ?
F39 C64 C65 F40 161(2) . . . . ?
C63 C64 C65 F40 36(3) . . . . ?
F38 C64 C65 F41 166.1(17) . . . . ?
F39 C64 C65 F41 52(2) . . . . ?
C63 C64 C65 F41 -73(2) . . . . ?
C68A C67 C69 C70 -173(3) . . . . ?
C66B C67 C69 C70 136(3) . . . . ?
C66A C67 C69 C70 72(4) . . . . ?
C68B C67 C69 C70 -118(3) . . . . ?
C68A C67 C69 N4 78(3) . . . . ?
C66B C67 C69 N4 27(4) . . . . ?
C66A C67 C69 N4 -38(4) . . . . ?
C68B C67 C69 N4 133(3) . . . . ?
C71 N4 C69 C70 -5(3) . . . . ?
Eu2 N4 C69 C70 -178.0(19) . . . . ?
C71 N4 C69 C67 101(3) . . . . ?
Eu2 N4 C69 C67 -71(3) . . . . ?
C67 C69 C70 O15 -114(3) . . . . ?
N4 C69 C70 O15 6(3) . . . . ?
C71 O15 C70 C69 -4(3) . . . . ?
C69 N4 C71 O15 3(2) . . . . ?
Eu2 N4 C71 O15 177.3(14) . . . . ?
C69 N4 C71 C72 176.6(15) . . . . ?
Eu2 N4 C71 C72 -9(2) . . . . ?
C70 O15 C71 N4 0(3) . . . . ?
C70 O15 C71 C72 -174(2) . . . . ?
C76 N5 C72 C73 -6(2) . . . . ?
Eu2 N5 C72 C73 -175.7(12) . . . . ?
C76 N5 C72 C71 -176.2(13) . . . . ?
Eu2 N5 C72 C71 14.3(18) . . . . ?
N4 C71 C72 N5 -3(2) . . . . ?
O15 C71 C72 N5 171.4(16) . . . . ?
N4 C71 C72 C73 -172.8(18) . . . . ?
O15 C71 C72 C73 1(2) . . . . ?
N5 C72 C73 C74 11(3) . . . . ?
C71 C72 C73 C74 179.7(16) . . . . ?
C72 C73 C74 C75 -16(3) . . . . ?
C73 C74 C75 C76 17(3) . . . . ?
C74 C75 C76 N5 -11(2) . . . . ?
C74 C75 C76 C77 -179.2(16) . . . . ?
C72 N5 C76 C75 6(2) . . . . ?
Eu2 N5 C76 C75 176.1(12) . . . . ?
C72 N5 C76 C77 176.3(14) . . . . ?
Eu2 N5 C76 C77 -13.7(16) . . . . ?
C79 N6 C77 O16 11(2) . . . . ?
Eu2 N6 C77 O16 -166.1(11) . . . . ?
C79 N6 C77 C76 -173.4(16) . . . . ?
Eu2 N6 C77 C76 10(2) . . . . ?
C78 O16 C77 N6 5(2) . . . . ?
C78 O16 C77 C76 -170.9(15) . . . . ?
C75 C76 C77 N6 172.4(17) . . . . ?
N5 C76 C77 N6 3(2) . . . . ?
C75 C76 C77 O16 -12(2) . . . . ?
N5 C76 C77 O16 178.7(13) . . . . ?
C77 O16 C78 C79 -17.1(18) . . . . ?
C77 N6 C79 C81 109(2) . . . . ?
Eu2 N6 C79 C81 -75(2) . . . . ?
C77 N6 C79 C78 -19.1(18) . . . . ?
Eu2 N6 C79 C78 157.4(12) . . . . ?
O16 C78 C79 N6 22.2(18) . . . . ?
O16 C78 C79 C81 -107(2) . . . . ?
N6 C79 C81 C82 174(2) . . . . ?
C78 C79 C81 C82 -69(3) . . . . ?
N6 C79 C81 C80 -63(2) . . . . ?
C78 C79 C81 C80 54(2) . . . . ?
C88 C83 C84 C85 2(3) . . . . ?
C89 C83 C84 C85 180(2) . . . . ?
C83 C84 C85 C86 -5(3) . . . . ?
C84 C85 C86 C87 6(3) . . . . ?
C85 C86 C87 C88 -3(4) . . . . ?
C86 C87 C88 C83 -1(4) . . . . ?
C84 C83 C88 C87 1(3) . . . . ?
C89 C83 C88 C87 -177(2) . . . . ?
